data_2237624
loop_
_publ_author_name
'Andersson, Pierre F.'
'Broberg, Anders'
'Lundberg, Daniel'

_publ_section_title
;
 The furanosteroid viridiol
;
_journal_coeditor_code HB7028
_journal_issue 4
_journal_name_full 'Acta Crystallographica Section E'
_journal_page_first o467
_journal_page_last o468
_journal_paper_doi 10.1107/S1600536813005606
_journal_volume 69
_journal_year 2013
_chemical_formula_iupac 'C20 H18 O6'
_chemical_formula_moiety 'C20 H18 O6'
_chemical_formula_sum 'C20 H18 O6'
_chemical_formula_weight 354.34
_chemical_name_common viridiol
_chemical_name_systematic 1\b,3\b-Dihydroxy-2\b-methoxyfuro[4',3',2':4,5,6]-18-norandrosta-8,11,13-triene-7,17-dione
_space_group_IT_number 19
_symmetry_cell_setting orthorhombic
_symmetry_space_group_name_Hall 'P 2ac 2ab'
_symmetry_space_group_name_H-M 'P 21 21 21'
_atom_sites_solution_hydrogens geom
_atom_sites_solution_primary direct
_atom_sites_solution_secondary difmap
_audit_creation_method SHELXL-97
_cell_angle_alpha 90.00
_cell_angle_beta 90.00
_cell_angle_gamma 90.00
_cell_formula_units_Z 8
_cell_length_a 6.8285(2)
_cell_length_b 20.1939(6)
_cell_length_c 22.4344(6)
_cell_measurement_reflns_used 5568
_cell_measurement_temperature 93(2)
_cell_measurement_theta_max 32.2523
_cell_measurement_theta_min 2.8993
_cell_volume 3093.57(15)
_computing_cell_refinement 'CrysAlis RED (Oxford Diffraction, 2007)'
_computing_data_collection 'Crysalis CCD (Oxford Diffraction, 2007)'
_computing_data_reduction 'CrysAlis RED (Oxford Diffraction, 2007)'
_computing_molecular_graphics 'SHELXL (Sheldrick, 2008)'
_computing_publication_material 'DIAMOND (Brandenburg, 2001)'
_computing_structure_refinement 'SHELXL97 (Sheldrick, 2008)'
_computing_structure_solution 'SHELXD (Sheldrick, 2008)'
_diffrn_ambient_temperature 93(2)
_diffrn_detector_area_resol_mean 16.5467
_diffrn_measured_fraction_theta_full 0.998
_diffrn_measured_fraction_theta_max 0.998
_diffrn_measurement_device_type 'Oxford Diffraction XcaliburIII Sapphire-3 CCD'
_diffrn_measurement_method '\w scans at different \f'
_diffrn_radiation_monochromator graphite
_diffrn_radiation_type MoK\a
_diffrn_radiation_wavelength 0.71073
_diffrn_reflns_av_R_equivalents 0.0851
_diffrn_reflns_av_sigmaI/netI 0.0825
_diffrn_reflns_limit_h_max 8
_diffrn_reflns_limit_h_min -9
_diffrn_reflns_limit_k_max 28
_diffrn_reflns_limit_k_min -27
_diffrn_reflns_limit_l_max 27
_diffrn_reflns_limit_l_min -31
_diffrn_reflns_number 26916
_diffrn_reflns_theta_full 29.57
_diffrn_reflns_theta_max 29.57
_diffrn_reflns_theta_min 3.12
_diffrn_standards_number 0
_exptl_absorpt_coefficient_mu 0.113
_exptl_absorpt_correction_T_max 1.00000
_exptl_absorpt_correction_T_min 0.89107
_exptl_absorpt_correction_type multi-scan
_exptl_absorpt_process_details '(CrysAlis RED; Oxford Diffraction, 2007)'
_exptl_crystal_colour colourless
_exptl_crystal_density_diffrn 1.522
_exptl_crystal_density_method 'not measured'
_exptl_crystal_description block
_exptl_crystal_F_000 1488
_exptl_crystal_size_max 0.3
_exptl_crystal_size_mid 0.25
_exptl_crystal_size_min 0.2
_refine_diff_density_max 0.333
_refine_diff_density_min -0.249
_refine_ls_abs_structure_details syn
_refine_ls_extinction_method none
_refine_ls_goodness_of_fit_ref 0.912
_refine_ls_hydrogen_treatment mixed
_refine_ls_matrix_type full
_refine_ls_number_parameters 485
_refine_ls_number_reflns 4874
_refine_ls_number_restraints 0
_refine_ls_restrained_S_all 0.912
_refine_ls_R_factor_all 0.0870
_refine_ls_R_factor_gt 0.0491
_refine_ls_shift/su_max 0.000
_refine_ls_shift/su_mean 0.000
_refine_ls_structure_factor_coef Fsqd
_refine_ls_weighting_details 'calc w=1/[\s^2^(Fo^2^)+(0.0383P)^2^] where P=(Fo^2^+2Fc^2^)/3'
_refine_ls_weighting_scheme calc
_refine_ls_wR_factor_gt 0.0810
_refine_ls_wR_factor_ref 0.0886
_reflns_number_gt 3294
_reflns_number_total 4874
_reflns_threshold_expression I>2\s(I)
_cod_data_source_file hb7028.cif
_cod_data_source_block I
_cod_database_code 2237624
_cod_database_fobs_code 2237624

loop_
_symmetry_equiv_pos_as_xyz
'x, y, z'
'-x+1/2, -y, z+1/2'
'x+1/2, -y+1/2, -z'
'-x, y+1/2, -z+1/2'

loop_
_atom_site_type_symbol
_atom_site_label
_atom_site_fract_x
_atom_site_fract_y
_atom_site_fract_z
_atom_site_U_iso_or_equiv
_atom_site_adp_type
_atom_site_calc_flag
_atom_site_refinement_flags
_atom_site_occupancy
_atom_site_symmetry_multiplicity
C C1A 0.6537(4) 0.27709(14) 0.36272(12) 0.0138(6) Uani d . 1 1
H H1A 0.7696 0.2648 0.3378 0.017 Uiso calc R 1 1
C C2A 0.7233(4) 0.33366(13) 0.40850(12) 0.0126(6) Uani d . 1 1
H H2A 0.8510 0.3506 0.3928 0.015 Uiso calc R 1 1
C C3A 0.5943(4) 0.39445(13) 0.41746(12) 0.0133(6) Uani d . 1 1
H H3A 0.6728 0.4296 0.4379 0.016 Uiso calc R 1 1
C C4A 0.5392(4) 0.41850(13) 0.35652(12) 0.0130(6) Uani d . 1 1
C C5A 0.5063(4) 0.37163(12) 0.31066(11) 0.0112(5) Uani d . 1 1
C C6A 0.4956(5) 0.40461(12) 0.25876(11) 0.0144(6) Uani d . 1 1
C C7A 0.4926(4) 0.37424(13) 0.20055(11) 0.0142(6) Uani d . 1 1
C C8A 0.4930(5) 0.29928(12) 0.20388(11) 0.0129(6) Uani d . 1 1
C C9A 0.4948(4) 0.26436(12) 0.25865(11) 0.0111(6) Uani d . 1 1
C C10A 0.4855(5) 0.29948(12) 0.31901(11) 0.0125(6) Uani d . 1 1
C C11A 0.4926(5) 0.19481(13) 0.25915(11) 0.0154(6) Uani d . 1 1
H H11A 0.4941 0.1721 0.2962 0.019 Uiso calc R 1 1
C C12A 0.4883(5) 0.15934(13) 0.20748(11) 0.0142(6) Uani d . 1 1
H H12A 0.4869 0.1123 0.2082 0.017 Uiso calc R 1 1
C C13A 0.4860(5) 0.19347(13) 0.15357(11) 0.0128(6) Uani d . 1 1
C C14A 0.4907(5) 0.26182(13) 0.15062(11) 0.0128(6) Uani d . 1 1
C C15A 0.4908(5) 0.28556(13) 0.08641(11) 0.0170(6) Uani d . 1 1
H H15A 0.6103 0.3115 0.0776 0.020 Uiso calc R 1 1
H H15B 0.3744 0.3133 0.0781 0.020 Uiso calc R 1 1
C C16A 0.4857(5) 0.22141(13) 0.04961(11) 0.0169(6) Uani d . 1 1
H H16A 0.3696 0.2209 0.0232 0.020 Uiso calc R 1 1
H H16B 0.6048 0.2177 0.0247 0.020 Uiso calc R 1 1
C C17A 0.4762(4) 0.16537(14) 0.09340(11) 0.0144(6) Uani d . 1 1
C C18A 0.2815(4) 0.28525(15) 0.34602(12) 0.0152(6) Uani d . 1 1
H H18A 0.2704 0.3073 0.3848 0.023 Uiso calc R 1 1
H H18B 0.2650 0.2374 0.3512 0.023 Uiso calc R 1 1
H H18C 0.1798 0.3021 0.3192 0.023 Uiso calc R 1 1
O O19A 0.5889(3) 0.21883(10) 0.39170(9) 0.0183(5) Uani d . 1 1
H H19A 0.690(5) 0.1979(16) 0.4026(14) 0.027 Uiso d . 1 1
O O20A 0.4303(3) 0.37778(10) 0.45422(9) 0.0175(5) Uani d . 1 1
H H20A 0.360(5) 0.4134(16) 0.4665(13) 0.026 Uiso d . 1 1
C C21A 0.5428(4) 0.47768(14) 0.32940(12) 0.0169(7) Uani d . 1 1
H H21A 0.5620 0.5185 0.3495 0.020 Uiso calc R 1 1
O O22A 0.5152(3) 0.47204(8) 0.26879(7) 0.0163(4) Uani d . 1 1
O O23A 0.4968(3) 0.40411(9) 0.15318(8) 0.0202(5) Uani d . 1 1
O O24A 0.4658(3) 0.10611(9) 0.08101(8) 0.0197(5) Uani d . 1 1
O O25A 0.7644(3) 0.30680(10) 0.46491(8) 0.0155(5) Uani d . 1 1
C C26A 0.9470(5) 0.27292(15) 0.46869(13) 0.0198(7) Uani d . 1 1
H H26A 0.9599 0.2425 0.4349 0.030 Uiso calc R 1 1
H H26B 0.9525 0.2478 0.5060 0.030 Uiso calc R 1 1
H H26C 1.0542 0.3052 0.4678 0.030 Uiso calc R 1 1
C C1B 0.1585(4) 0.56087(14) 0.11712(12) 0.0138(6) Uani d . 1 1
H H1B 0.2773 0.5707 0.1416 0.017 Uiso calc R 1 1
C C2B 0.2209(4) 0.50356(13) 0.07249(11) 0.0122(6) Uani d . 1 1
H H2B 0.3410 0.4826 0.0897 0.015 Uiso calc R 1 1
C C3B 0.0753(4) 0.44728(14) 0.06042(12) 0.0142(6) Uani d . 1 1
H H3B 0.1451 0.4112 0.0385 0.017 Uiso calc R 1 1
C C4B 0.0186(5) 0.42186(13) 0.12046(12) 0.0148(6) Uani d . 1 1
C C5B 0.0000(5) 0.46678(12) 0.16840(11) 0.0122(6) Uani d . 1 1
C C6B -0.0095(5) 0.43195(12) 0.21909(12) 0.0153(6) Uani d . 1 1
C C7B 0.0047(5) 0.45916(13) 0.27823(12) 0.0147(6) Uani d . 1 1
C C8B 0.0128(5) 0.53407(12) 0.27772(11) 0.0131(6) Uani d . 1 1
C C9B 0.0140(4) 0.57193(13) 0.22427(11) 0.0124(6) Uani d . 1 1
C C10B -0.0063(5) 0.54023(12) 0.16285(11) 0.0122(6) Uani d . 1 1
C C11B 0.0197(4) 0.64112(12) 0.22764(11) 0.0130(6) Uani d . 1 1
H H11B 0.0221 0.6661 0.1917 0.016 Uiso calc R 1 1
C C12B 0.0220(5) 0.67419(13) 0.28128(11) 0.0142(6) Uani d . 1 1
H H12B 0.0244 0.7212 0.2827 0.017 Uiso calc R 1 1
C C13B 0.0207(4) 0.63669(13) 0.33360(11) 0.0111(6) Uani d . 1 1
C C14B 0.0183(4) 0.56769(12) 0.33227(11) 0.0126(6) Uani d . 1 1
C C15B 0.0213(5) 0.53980(13) 0.39498(11) 0.0143(6) Uani d . 1 1
H H15C 0.1383 0.5116 0.4011 0.017 Uiso calc R 1 1
H H15D -0.0974 0.5130 0.4027 0.017 Uiso calc R 1 1
C C16B 0.0272(5) 0.60024(13) 0.43590(11) 0.0152(6) Uani d . 1 1
H H16C -0.0855 0.5998 0.4636 0.018 Uiso calc R 1 1
H H16D 0.1496 0.6006 0.4596 0.018 Uiso calc R 1 1
C C17B 0.0180(5) 0.66011(13) 0.39581(11) 0.0148(6) Uani d . 1 1
C C18B -0.2121(5) 0.55864(15) 0.13852(13) 0.0175(7) Uani d . 1 1
H H18D -0.2304 0.5386 0.0991 0.026 Uiso calc R 1 1
H H18E -0.2231 0.6069 0.1353 0.026 Uiso calc R 1 1
H H18F -0.3128 0.5420 0.1658 0.026 Uiso calc R 1 1
O O19B 0.1100(3) 0.62125(10) 0.08747(9) 0.0187(5) Uani d . 1 1
H H19B 0.052(5) 0.6121(16) 0.0560(14) 0.028 Uiso d . 1 1
O O20B -0.0878(3) 0.46870(10) 0.02504(9) 0.0194(5) Uani d . 1 1
H H20B -0.090(5) 0.4507(15) -0.0072(14) 0.029 Uiso d . 1 1
C C21B 0.0133(5) 0.36090(14) 0.14567(12) 0.0180(6) Uani d . 1 1
H H21B 0.0199 0.3206 0.1240 0.022 Uiso calc R 1 1
O O22B -0.0029(3) 0.36481(8) 0.20658(8) 0.0182(4) Uani d . 1 1
O O23B 0.0138(4) 0.42681(9) 0.32411(8) 0.0211(5) Uani d . 1 1
O O24B 0.0124(4) 0.71751(9) 0.41237(8) 0.0244(5) Uani d . 1 1
O O25B 0.2759(3) 0.53000(9) 0.01613(8) 0.0145(4) Uani d . 1 1
C C26B 0.4663(4) 0.55951(14) 0.01558(12) 0.0165(6) Uani d . 1 1
H H26D 0.4740 0.5934 0.0468 0.025 Uiso calc R 1 1
H H26E 0.4899 0.5800 -0.0233 0.025 Uiso calc R 1 1
H H26F 0.5654 0.5254 0.0229 0.025 Uiso calc R 1 1

loop_
_atom_site_aniso_label
_atom_site_aniso_U_11
_atom_site_aniso_U_22
_atom_site_aniso_U_33
_atom_site_aniso_U_12
_atom_site_aniso_U_13
_atom_site_aniso_U_23
C1A 0.0182(16) 0.0109(15) 0.0122(14) 0.0002(12) 0.0016(12) 0.0007(12)
C2A 0.0151(16) 0.0110(14) 0.0118(15) 0.0000(12) -0.0030(12) 0.0008(12)
C3A 0.0185(16) 0.0079(14) 0.0136(14) -0.0002(12) 0.0016(12) -0.0013(12)
C4A 0.0125(16) 0.0121(14) 0.0145(14) 0.0004(12) -0.0001(12) -0.0001(11)
C5A 0.0091(14) 0.0125(13) 0.0119(13) 0.0005(13) 0.0025(13) -0.0004(10)
C6A 0.0152(15) 0.0095(14) 0.0185(14) 0.0027(14) 0.0001(14) 0.0001(11)
C7A 0.0112(15) 0.0141(13) 0.0174(14) -0.0001(14) -0.0007(14) 0.0025(12)
C8A 0.0134(15) 0.0120(13) 0.0134(13) 0.0012(14) -0.0038(13) 0.0007(11)
C9A 0.0083(14) 0.0108(13) 0.0141(13) -0.0001(13) 0.0005(13) -0.0004(10)
C10A 0.0162(16) 0.0113(13) 0.0101(12) -0.0001(14) 0.0004(13) 0.0007(10)
C11A 0.0211(16) 0.0144(14) 0.0108(13) -0.0001(15) 0.0002(14) 0.0033(11)
C12A 0.0188(16) 0.0085(12) 0.0152(14) -0.0021(14) -0.0013(14) 0.0011(11)
C13A 0.0117(15) 0.0142(13) 0.0125(13) -0.0026(14) 0.0023(13) -0.0013(11)
C14A 0.0109(15) 0.0159(14) 0.0116(13) 0.0009(14) 0.0004(13) 0.0017(10)
C15A 0.0234(17) 0.0141(14) 0.0134(13) -0.0011(15) -0.0019(14) 0.0036(11)
C16A 0.0231(17) 0.0176(14) 0.0099(13) -0.0016(15) 0.0023(14) 0.0009(11)
C17A 0.0124(16) 0.0169(14) 0.0139(14) 0.0008(14) 0.0010(13) -0.0039(12)
C18A 0.0186(16) 0.0125(15) 0.0145(15) -0.0011(13) 0.0036(12) -0.0005(12)
O19A 0.0266(14) 0.0097(11) 0.0186(11) -0.0012(10) -0.0061(9) 0.0043(9)
O20A 0.0188(12) 0.0145(11) 0.0191(11) 0.0039(9) 0.0067(9) -0.0023(9)
C21A 0.0189(18) 0.0146(15) 0.0172(15) 0.0015(13) -0.0044(13) -0.0010(12)
O22A 0.0256(12) 0.0077(9) 0.0156(10) -0.0006(10) -0.0014(10) 0.0008(7)
O23A 0.0269(12) 0.0153(10) 0.0185(10) -0.0001(11) -0.0040(11) 0.0042(8)
O24A 0.0285(13) 0.0172(11) 0.0134(10) -0.0004(10) 0.0014(9) -0.0024(8)
O25A 0.0172(12) 0.0160(11) 0.0133(10) 0.0024(9) -0.0013(8) 0.0035(9)
C26A 0.0192(18) 0.0183(16) 0.0220(16) 0.0018(14) -0.0027(13) 0.0008(13)
C1B 0.0179(17) 0.0129(16) 0.0106(14) 0.0027(13) -0.0007(12) -0.0002(12)
C2B 0.0188(16) 0.0107(14) 0.0070(13) 0.0024(12) -0.0005(12) 0.0002(11)
C3B 0.0170(17) 0.0102(14) 0.0153(15) 0.0035(13) -0.0002(12) -0.0018(12)
C4B 0.0114(15) 0.0133(14) 0.0196(15) -0.0031(14) 0.0018(13) -0.0041(11)
C5B 0.0114(15) 0.0102(13) 0.0151(14) 0.0002(14) -0.0001(13) -0.0042(10)
C6B 0.0190(16) 0.0067(13) 0.0202(14) -0.0009(14) 0.0039(14) -0.0019(11)
C7B 0.0137(15) 0.0125(13) 0.0178(14) 0.0023(13) 0.0022(14) 0.0019(11)
C8B 0.0148(15) 0.0104(13) 0.0142(13) 0.0035(13) -0.0013(13) 0.0000(11)
C9B 0.0123(15) 0.0126(14) 0.0124(13) -0.0020(13) 0.0000(13) -0.0003(10)
C10B 0.0155(15) 0.0082(13) 0.0131(13) 0.0033(14) -0.0008(13) -0.0012(10)
C11B 0.0161(16) 0.0105(13) 0.0125(13) 0.0002(13) -0.0015(13) 0.0032(10)
C12B 0.0181(17) 0.0073(13) 0.0173(14) -0.0008(13) 0.0001(13) -0.0024(11)
C13B 0.0078(14) 0.0156(14) 0.0101(13) 0.0014(13) -0.0008(12) -0.0015(10)
C14B 0.0090(15) 0.0132(14) 0.0157(14) 0.0013(13) -0.0007(13) 0.0045(11)
C15B 0.0186(17) 0.0111(13) 0.0132(13) 0.0009(14) 0.0009(13) 0.0024(10)
C16B 0.0173(16) 0.0174(14) 0.0109(13) 0.0006(14) -0.0021(12) 0.0025(11)
C17B 0.0142(16) 0.0133(14) 0.0170(14) -0.0006(14) -0.0030(13) -0.0029(11)
C18B 0.0209(17) 0.0149(16) 0.0167(15) 0.0024(14) -0.0062(13) -0.0018(13)
O19B 0.0324(13) 0.0112(11) 0.0125(10) 0.0024(9) -0.0019(10) 0.0015(9)
O20B 0.0196(12) 0.0227(12) 0.0160(11) 0.0050(10) -0.0058(9) -0.0068(9)
C21B 0.0187(16) 0.0165(15) 0.0187(15) -0.0018(15) 0.0013(14) -0.0054(12)
O22B 0.0256(12) 0.0097(9) 0.0195(10) -0.0004(10) 0.0039(11) -0.0013(8)
O23B 0.0325(13) 0.0138(10) 0.0169(10) 0.0022(11) 0.0044(11) 0.0042(8)
O24B 0.0435(14) 0.0147(10) 0.0151(10) -0.0009(12) -0.0042(11) -0.0013(8)
O25B 0.0178(11) 0.0138(10) 0.0118(10) 0.0004(9) -0.0003(8) 0.0019(8)
C26B 0.0149(17) 0.0177(14) 0.0169(14) 0.0017(13) -0.0008(13) -0.0007(12)

loop_
_atom_type_symbol
_atom_type_description
_atom_type_scat_dispersion_real
_atom_type_scat_dispersion_imag
_atom_type_scat_source
C C 0.0033 0.0016 'International Tables Vol C Tables 4.2.6.8 and 6.1.1.4'
H H 0.0000 0.0000 'International Tables Vol C Tables 4.2.6.8 and 6.1.1.4'
O O 0.0106 0.0060 'International Tables Vol C Tables 4.2.6.8 and 6.1.1.4'

loop_
_geom_angle_atom_site_label_1
_geom_angle_atom_site_label_2
_geom_angle_atom_site_label_3
_geom_angle
O19A C1A C10A 107.2(2)
O19A C1A C2A 112.9(2)
C10A C1A C2A 114.1(2)
O19A C1A H1A 107.4
C10A C1A H1A 107.4
C2A C1A H1A 107.4
O25A C2A C3A 107.9(2)
O25A C2A C1A 111.1(2)
C3A C2A C1A 119.0(2)
O25A C2A H2A 106.0
C3A C2A H2A 106.0
C1A C2A H2A 106.0
O20A C3A C4A 113.9(2)
O20A C3A C2A 109.8(2)
C4A C3A C2A 106.6(2)
O20A C3A H3A 108.8
C4A C3A H3A 108.8
C2A C3A H3A 108.8
C21A C4A C5A 105.6(2)
C21A C4A C3A 134.3(3)
C5A C4A C3A 119.1(2)
C6A C5A C4A 107.9(2)
C6A C5A C10A 126.5(2)
C4A C5A C10A 125.7(2)
C5A C6A O22A 109.9(2)
C5A C6A C7A 125.1(2)
O22A C6A C7A 124.4(2)
O23A C7A C6A 125.2(2)
O23A C7A C8A 122.4(2)
C6A C7A C8A 112.3(2)
C14A C8A C9A 117.8(2)
C14A C8A C7A 119.5(2)
C9A C8A C7A 122.7(2)
C11A C9A C8A 120.3(2)
C11A C9A C10A 117.1(2)
C8A C9A C10A 122.5(2)
C5A C10A C9A 110.0(2)
C5A C10A C18A 108.7(2)
C9A C10A C18A 107.3(2)
C5A C10A C1A 107.0(2)
C9A C10A C1A 112.8(2)
C18A C10A C1A 111.1(2)
C12A C11A C9A 121.3(2)
C12A C11A H11A 119.4
C9A C11A H11A 119.4
C11A C12A C13A 118.6(2)
C11A C12A H12A 120.7
C13A C12A H12A 120.7
C14A C13A C12A 122.4(2)
C14A C13A C17A 110.1(2)
C12A C13A C17A 127.5(2)
C13A C14A C8A 119.6(2)
C13A C14A C15A 111.1(2)
C8A C14A C15A 129.3(2)
C14A C15A C16A 104.1(2)
C14A C15A H15A 110.9
C16A C15A H15A 110.9
C14A C15A H15B 110.9
C16A C15A H15B 110.9
H15A C15A H15B 109.0
C17A C16A C15A 106.6(2)
C17A C16A H16A 110.4
C15A C16A H16A 110.4
C17A C16A H16B 110.4
C15A C16A H16B 110.4
H16A C16A H16B 108.6
O24A C17A C13A 125.9(2)
O24A C17A C16A 126.0(2)
C13A C17A C16A 108.0(2)
C10A C18A H18A 109.5
C10A C18A H18B 109.5
H18A C18A H18B 109.5
C10A C18A H18C 109.5
H18A C18A H18C 109.5
H18B C18A H18C 109.5
C1A O19A H19A 107(2)
C3A O20A H20A 114(2)
C4A C21A O22A 111.8(2)
C4A C21A H21A 124.1
O22A C21A H21A 124.1
C21A O22A C6A 104.8(2)
C2A O25A C26A 114.4(2)
O25A C26A H26A 109.5
O25A C26A H26B 109.5
H26A C26A H26B 109.5
O25A C26A H26C 109.5
H26A C26A H26C 109.5
H26B C26A H26C 109.5
O19B C1B C10B 111.3(2)
O19B C1B C2B 113.0(2)
C10B C1B C2B 114.1(2)
O19B C1B H1B 105.9
C10B C1B H1B 105.9
C2B C1B H1B 105.9
O25B C2B C3B 107.0(2)
O25B C2B C1B 110.9(2)
C3B C2B C1B 118.5(2)
O25B C2B H2B 106.6
C3B C2B H2B 106.6
C1B C2B H2B 106.6
O20B C3B C4B 113.7(2)
O20B C3B C2B 112.2(2)
C4B C3B C2B 105.3(2)
O20B C3B H3B 108.5
C4B C3B H3B 108.5
C2B C3B H3B 108.5
C21B C4B C5B 105.3(2)
C21B C4B C3B 134.1(3)
C5B C4B C3B 119.3(2)
C6B C5B C4B 108.3(2)
C6B C5B C10B 126.4(2)
C4B C5B C10B 125.3(2)
C5B C6B O22B 109.9(2)
C5B C6B C7B 125.4(2)
O22B C6B C7B 123.9(2)
O23B C7B C6B 125.2(2)
O23B C7B C8B 122.6(2)
C6B C7B C8B 112.1(2)
C14B C8B C9B 118.4(2)
C14B C8B C7B 118.6(2)
C9B C8B C7B 123.0(2)
C11B C9B C8B 119.4(2)
C11B C9B C10B 118.0(2)
C8B C9B C10B 122.4(2)
C5B C10B C9B 109.9(2)
C5B C10B C18B 107.1(2)
C9B C10B C18B 107.4(2)
C5B C10B C1B 107.3(2)
C9B C10B C1B 114.3(2)
C18B C10B C1B 110.7(2)
C12B C11B C9B 122.1(2)
C12B C11B H11B 118.9
C9B C11B H11B 118.9
C11B C12B C13B 118.1(2)
C11B C12B H12B 120.9
C13B C12B H12B 120.9
C14B C13B C12B 121.6(2)
C14B C13B C17B 109.9(2)
C12B C13B C17B 128.4(2)
C13B C14B C8B 120.2(2)
C13B C14B C15B 110.6(2)
C8B C14B C15B 129.2(2)
C14B C15B C16B 105.2(2)
C14B C15B H15C 110.7
C16B C15B H15C 110.7
C14B C15B H15D 110.7
C16B C15B H15D 110.7
H15C C15B H15D 108.8
C17B C16B C15B 106.3(2)
C17B C16B H16C 110.5
C15B C16B H16C 110.5
C17B C16B H16D 110.5
C15B C16B H16D 110.5
H16C C16B H16D 108.7
O24B C17B C13B 126.5(2)
O24B C17B C16B 125.6(2)
C13B C17B C16B 107.9(2)
C10B C18B H18D 109.5
C10B C18B H18E 109.5
H18D C18B H18E 109.5
C10B C18B H18F 109.5
H18D C18B H18F 109.5
H18E C18B H18F 109.5
C1B O19B H19B 108(2)
C3B O20B H20B 112(2)
C4B C21B O22B 111.4(2)
C4B C21B H21B 124.3
O22B C21B H21B 124.3
C21B O22B C6B 105.11(19)
C2B O25B C26B 113.8(2)
O25B C26B H26D 109.5
O25B C26B H26E 109.5
H26D C26B H26E 109.5
O25B C26B H26F 109.5
H26D C26B H26F 109.5
H26E C26B H26F 109.5

loop_
_geom_bond_atom_site_label_1
_geom_bond_atom_site_label_2
_geom_bond_distance
C1A O19A 1.415(3)
C1A C10A 1.576(4)
C1A C2A 1.608(4)
C1A H1A 1.0000
C2A O25A 1.405(3)
C2A C3A 1.524(4)
C2A H2A 1.0000
C3A O20A 1.431(3)
C3A C4A 1.499(4)
C3A H3A 1.0000
C4A C21A 1.341(4)
C4A C5A 1.416(3)
C5A C6A 1.343(3)
C5A C10A 1.476(4)
C6A O22A 1.386(3)
C6A C7A 1.443(4)
C7A O23A 1.222(3)
C7A C8A 1.516(3)
C8A C14A 1.414(3)
C8A C9A 1.417(3)
C9A C11A 1.405(4)
C9A C10A 1.530(3)
C10A C18A 1.546(4)
C11A C12A 1.363(3)
C11A H11A 0.9500
C12A C13A 1.392(3)
C12A H12A 0.9500
C13A C14A 1.382(4)
C13A C17A 1.466(4)
C14A C15A 1.518(3)
C15A C16A 1.537(3)
C15A H15A 0.9900
C15A H15B 0.9900
C16A C17A 1.500(4)
C16A H16A 0.9900
C16A H16B 0.9900
C17A O24A 1.231(3)
C18A H18A 0.9800
C18A H18B 0.9800
C18A H18C 0.9800
O19A H19A 0.84(3)
O20A H20A 0.91(3)
C21A O22A 1.377(3)
C21A H21A 0.9500
O25A C26A 1.425(4)
C26A H26A 0.9800
C26A H26B 0.9800
C26A H26C 0.9800
C1B O19B 1.428(3)
C1B C10B 1.579(4)
C1B C2B 1.589(4)
C1B H1B 1.0000
C2B O25B 1.423(3)
C2B C3B 1.534(4)
C2B H2B 1.0000
C3B O20B 1.434(3)
C3B C4B 1.492(4)
C3B H3B 1.0000
C4B C21B 1.355(4)
C4B C5B 1.413(3)
C5B C6B 1.339(3)
C5B C10B 1.489(3)
C6B O22B 1.385(3)
C6B C7B 1.439(4)
C7B O23B 1.221(3)
C7B C8B 1.514(4)
C8B C14B 1.400(4)
C8B C9B 1.422(3)
C9B C11B 1.400(3)
C9B C10B 1.526(3)
C10B C18B 1.553(4)
C11B C12B 1.377(3)
C11B H11B 0.9500
C12B C13B 1.397(3)
C12B H12B 0.9500
C13B C14B 1.394(3)
C13B C17B 1.474(4)
C14B C15B 1.515(3)
C15B C16B 1.528(4)
C15B H15C 0.9900
C15B H15D 0.9900
C16B C17B 1.508(4)
C16B H16C 0.9900
C16B H16D 0.9900
C17B O24B 1.218(3)
C18B H18D 0.9800
C18B H18E 0.9800
C18B H18F 0.9800
O19B H19B 0.83(3)
O20B H20B 0.81(3)
C21B O22B 1.373(3)
C21B H21B 0.9500
O25B C26B 1.430(3)
C26B H26D 0.9800
C26B H26E 0.9800
C26B H26F 0.9800

loop_
_geom_hbond_atom_site_label_D
_geom_hbond_atom_site_label_H
_geom_hbond_atom_site_label_A
_geom_hbond_site_symmetry_A
_geom_hbond_distance_DH
_geom_hbond_distance_HA
_geom_hbond_distance_DA
_geom_hbond_angle_DHA
O19A H19A O19B 4_645 0.85(3) 2.08(3) 2.886(3) 160(3)
O19B H19B O20A 2_564 0.83(3) 2.30(3) 3.002(3) 143(3)
O20A H20A O25B 2_565 0.91(3) 1.85(3) 2.717(3) 160(3)
O20B H20B O24A 3_455 0.81(3) 2.05(3) 2.842(3) 166(3)
C2A H2A O23B 1_655 1.00 2.45 3.325(3) 146
C2B H2B O23A . 1.00 2.38 3.295(3) 151
C11A H11A O19A . 0.95 2.43 3.084(3) 126
C11B H11B O19B . 0.95 2.58 3.230(3) 126
C18A H18A O20A . 0.98 2.38 3.227(3) 145
C18B H18D O20B . 0.98 2.39 3.241(4) 145
C21A H21A O24A 4_655 0.95 2.37 3.282(3) 162
C21B H21B O24B 4_545 0.95 2.25 3.180(3) 167

loop_
_cod_related_entry_id
_cod_related_entry_database
_cod_related_entry_code
1 ChemSpider 4573062
